data_7251686
loop_
_publ_author_name
'Maldonado, Igor A. V.'
'Fernandes, William S.'
'Cardozo, Thiago M.'
'Vaz, Maria G. F.'
'Cassaro, Rafael A. All\~ao'

_publ_section_title
;
 Single molecule magnet behavior in bis-oxamate one-dimensional
 coordination polymers: the effect of magnetic dilution
;
_journal_issue 8
_journal_name_full CrystEngComm
_journal_page_first 1412
_journal_page_last 1421
_journal_paper_doi 10.1039/D5CE01042J
_journal_volume 28
_journal_year 2026
_chemical_formula_moiety 'C16 H14 Mn N2 O10 S, 2(H2 O)'
_chemical_formula_sum 'C16 H18 Mn N2 O12 S'
_chemical_formula_weight 517.32
_space_group_crystal_system monoclinic
_space_group_IT_number 15
_space_group_name_Hall '-C 2yc'
_space_group_name_H-M_alt 'C 1 2/c 1'
_atom_sites_solution_hydrogens mixed
_audit_creation_method SHELXL-2019/3
_audit_update_record
;
2025-10-08 deposited with the CCDC.	2026-01-12 downloaded from the CCDC.
;
_cell_angle_alpha 90
_cell_angle_beta 98.318(8)
_cell_angle_gamma 90
_cell_formula_units_Z 4
_cell_length_a 20.2296(18)
_cell_length_b 5.0967(4)
_cell_length_c 21.5356(18)
_cell_measurement_reflns_used 1854
_cell_measurement_temperature 140(2)
_cell_measurement_theta_max 64.2200
_cell_measurement_theta_min 4.1450
_cell_volume 2197.1(3)
_computing_cell_refinement 'CrysAlisPro 1.171.42.54a (Rigaku OD, 2022)'
_computing_data_collection
;
        CrysAlisPro, Oxford Diffraction Ltd.,
        Version 1.171.33.36 (release 16-03-2009 CrysAlis171 .NET)
        (compiled Mar 16 2009,17:39:00)
;
_computing_data_reduction 'CrysAlisPro 1.171.42.54a (Rigaku OD, 2022)'
_computing_structure_refinement 'SHELXL-2019/2 (Sheldrick, 2019)'
_computing_structure_solution 'SHELXT 2014/5 (Sheldrick, 2014)'
_diffrn_ambient_temperature 140(2)
_diffrn_detector_area_resol_mean 10.4186
_diffrn_measured_fraction_theta_full 0.916
_diffrn_measured_fraction_theta_max 0.920
_diffrn_measurement_device_type 'Xcalibur, Atlas, Gemini ultra'
_diffrn_measurement_method '\w scans'
_diffrn_radiation_type CuK\a
_diffrn_radiation_wavelength 1.54184
_diffrn_reflns_av_unetI/netI 0.0504
_diffrn_reflns_Laue_measured_fraction_full 0.916
_diffrn_reflns_Laue_measured_fraction_max 0.920
_diffrn_reflns_limit_h_max 23
_diffrn_reflns_limit_h_min -23
_diffrn_reflns_limit_k_max 5
_diffrn_reflns_limit_k_min -5
_diffrn_reflns_limit_l_max 25
_diffrn_reflns_limit_l_min -25
_diffrn_reflns_number 2805
_diffrn_reflns_point_group_measured_fraction_full 0.916
_diffrn_reflns_point_group_measured_fraction_max 0.920
_diffrn_reflns_theta_full 66.218
_diffrn_reflns_theta_max 66.218
_diffrn_reflns_theta_min 4.149
_diffrn_source 'fine-focus sealed X-ray tube'
_exptl_absorpt_coefficient_mu 6.370
_exptl_absorpt_correction_T_max 0.44477
_exptl_absorpt_correction_T_min 0.39553
_exptl_absorpt_correction_type sphere
_exptl_absorpt_process_details
;
CrysAlisPro 1.171.42.54a (Rigaku Oxford Diffraction, 2022)
Spherical absorption correction
using equivalent radius and absorption coefficient.
Empirical absorption correction using spherical harmonics,
implemented in SCALE3 ABSPACK scaling algorithm.
;
_exptl_crystal_colour white
_exptl_crystal_density_diffrn 1.564
_exptl_crystal_density_method 'not measured'
_exptl_crystal_description plate
_exptl_crystal_F_000 1060
_exptl_crystal_recrystallization_method 'slow solvent difusion'
_exptl_crystal_size_max 0.597
_exptl_crystal_size_mid 0.152
_exptl_crystal_size_min 0.055
_exptl_crystal_size_rad 0.100
_refine_diff_density_max 0.468
_refine_diff_density_min -0.412
_refine_diff_density_rms 0.122
_refine_ls_extinction_method none
_refine_ls_goodness_of_fit_ref 1.088
_refine_ls_hydrogen_treatment mixed
_refine_ls_matrix_type full
_refine_ls_number_parameters 174
_refine_ls_number_reflns 2805
_refine_ls_number_restraints 17
_refine_ls_restrained_S_all 1.086
_refine_ls_R_factor_all 0.0899
_refine_ls_R_factor_gt 0.0659
_refine_ls_shift/su_max 0.000
_refine_ls_shift/su_mean 0.000
_refine_ls_structure_factor_coef Fsqd
_refine_ls_weighting_details 'w=1/[\s^2^(Fo^2^)+(0.1093P)^2^+3.4619P] where P=(Fo^2^+2Fc^2^)/3'
_refine_ls_weighting_scheme calc
_refine_ls_wR_factor_gt 0.1737
_refine_ls_wR_factor_ref 0.1919
_reflns_Friedel_coverage 0.000
_reflns_number_gt 2087
_reflns_number_total 2805
_reflns_threshold_expression 'I > 2\s(I)'
_cod_data_source_file d5ce01042j2.cif
_cod_data_source_block 1
_cod_original_sg_symbol_H-M 'C 2/c'
_cod_database_code 7251686
_shelx_shelxl_version_number 2019/3
_shelx_space_group_comment
;
The symmetry employed for this shelxl refinement is uniquely defined
by the following loop, which should always be used as a source of
symmetry information in preference to the above space-group names.
They are only intended as comments.
;

loop_
_space_group_symop_operation_xyz
'x, y, z'
'-x, y, -z+1/2'
'x+1/2, y+1/2, z'
'-x+1/2, y+1/2, -z+1/2'
'-x, -y, -z'
'x, -y, z-1/2'
'-x+1/2, -y+1/2, -z'
'x+1/2, -y+1/2, z-1/2'

loop_
_atom_site_label
_atom_site_type_symbol
_atom_site_fract_x
_atom_site_fract_y
_atom_site_fract_z
_atom_site_U_iso_or_equiv
_atom_site_adp_type
_atom_site_occupancy
_atom_site_site_symmetry_order
_atom_site_calc_flag
_atom_site_refinement_flags_posn
_atom_site_refinement_flags_adp
_atom_site_refinement_flags_occupancy
_atom_site_disorder_assembly
_atom_site_disorder_group
Mn1 Mn 0.250000 0.750000 0.500000 0.0373(5) Uani 1 2 d DS . P . .
O1 O 0.3243(2) 0.6340(9) 0.4398(2) 0.0402(11) Uani 1 1 d . . . . .
N1 N 0.4365(3) 0.6887(11) 0.4367(2) 0.0302(12) Uani 1 1 d D . . . .
H1 H 0.475(2) 0.756(12) 0.457(3) 0.036 Uiso 1 1 d D U . . .
C1 C 0.4803(4) 0.1183(14) 0.3092(3) 0.0406(17) Uani 1 1 d . . . . .
O2 O 0.3284(2) 1.0264(9) 0.5234(2) 0.0386(11) Uani 1 1 d . . . . .
C2 C 0.5306(4) 0.2386(13) 0.3491(3) 0.0394(16) Uani 1 1 d . . . . .
H2 H 0.575833 0.191629 0.347938 0.047 Uiso 1 1 calc R U . . .
O3 O 0.1962(3) 1.0055(10) 0.4292(2) 0.0495(14) Uani 1 1 d D . . . .
H3A H 0.186(4) 1.164(7) 0.437(2) 0.059 Uiso 1 1 d D U . . .
H3B H 0.209(4) 1.034(13) 0.392(2) 0.059 Uiso 1 1 d D U . . .
C3 C 0.5153(3) 0.4288(13) 0.3913(3) 0.0328(14) Uani 1 1 d . . . . .
H3 H 0.549950 0.517894 0.417568 0.039 Uiso 1 1 calc R U . . .
O4 O 0.4337(2) 1.1159(9) 0.5102(2) 0.0342(11) Uani 1 1 d . . . . .
C4 C 0.4486(3) 0.4866(12) 0.3942(3) 0.0300(14) Uani 1 1 d . . . . .
C5 C 0.3979(4) 0.3592(15) 0.3556(3) 0.0424(17) Uani 1 1 d . . . . .
H5 H 0.352474 0.397038 0.358689 0.051 Uiso 1 1 calc R U . . .
C6 C 0.4135(4) 0.1773(15) 0.3126(3) 0.0476(19) Uani 1 1 d . . . . .
H6 H 0.378924 0.092366 0.285295 0.057 Uiso 1 1 calc R U . . .
C7 C 0.3782(3) 0.7497(12) 0.4556(3) 0.0305(14) Uani 1 1 d . . . . .
C8 C 0.3825(3) 0.9880(12) 0.5010(3) 0.0300(14) Uani 1 1 d . . . . .
S1 S 0.4895(6) -0.0958(6) 0.2494(12) 0.039(3) Uani 0.5 1 d D U P A -1
O5 O 0.4282(7) -0.216(3) 0.2214(6) 0.040(3) Uani 0.5 1 d D U P A -1
O6 O 0.5465(7) -0.265(3) 0.2686(6) 0.040(3) Uani 0.5 1 d D U P A -1
O7A O 0.1838(7) 1.059(3) 0.3006(4) 0.122(6) Uani 0.704(16) 1 d DG . P B 2
H7AA H 0.146393 1.131664 0.287869 0.146 Uiso 0.704(16) 1 d DG U P B 2
H7AB H 0.212651 1.170210 0.292329 0.146 Uiso 0.704(16) 1 d DG U P B 2
O7B O 0.2574(11) 1.083(6) 0.2047(9) 0.111(13) Uani 0.296(16) 1 d DG . P B 3
H7BA H 0.223280 1.088167 0.223532 0.133 Uiso 0.296(16) 1 d DG U P B 3
H7BB H 0.274075 1.235880 0.209359 0.133 Uiso 0.296(16) 1 d DG U P B 3

loop_
_atom_site_aniso_label
_atom_site_aniso_U_11
_atom_site_aniso_U_22
_atom_site_aniso_U_33
_atom_site_aniso_U_23
_atom_site_aniso_U_13
_atom_site_aniso_U_12
Mn1 0.0228(8) 0.0382(9) 0.0533(9) -0.0118(8) 0.0135(7) -0.0052(7)
O1 0.022(2) 0.045(3) 0.055(3) -0.015(2) 0.010(2) -0.005(2)
N1 0.023(3) 0.039(3) 0.029(2) -0.005(2) 0.008(2) -0.004(2)
C1 0.067(5) 0.028(4) 0.031(3) -0.002(3) 0.021(3) -0.004(4)
O2 0.027(2) 0.036(3) 0.055(3) -0.013(2) 0.015(2) 0.001(2)
C2 0.047(4) 0.039(4) 0.035(3) 0.009(3) 0.016(3) 0.015(4)
O3 0.047(3) 0.043(3) 0.059(3) -0.013(3) 0.008(3) 0.007(3)
C3 0.028(3) 0.044(4) 0.027(3) 0.002(3) 0.005(2) 0.006(3)
O4 0.023(2) 0.041(3) 0.040(2) -0.008(2) 0.0081(18) -0.006(2)
C4 0.032(3) 0.035(3) 0.025(3) 0.002(3) 0.008(2) 0.000(3)
C5 0.037(4) 0.057(4) 0.034(3) -0.012(3) 0.009(3) -0.006(4)
C6 0.058(5) 0.052(5) 0.036(4) -0.014(3) 0.015(3) -0.013(4)
C7 0.028(3) 0.035(4) 0.029(3) 0.001(3) 0.006(2) 0.000(3)
C8 0.031(4) 0.031(3) 0.029(3) 0.001(3) 0.008(3) 0.002(3)
S1 0.061(8) 0.0282(14) 0.0365(15) 0.005(3) 0.036(6) 0.003(2)
O5 0.060(10) 0.026(5) 0.036(4) 0.003(3) 0.014(5) -0.001(4)
O6 0.060(10) 0.026(5) 0.036(4) 0.003(3) 0.014(5) -0.001(4)
O7A 0.112(10) 0.198(14) 0.048(5) 0.007(7) -0.013(6) 0.060(10)
O7B 0.036(14) 0.18(3) 0.12(2) -0.07(2) 0.025(13) -0.058(16)

loop_
_atom_type_symbol
_atom_type_description
_atom_type_scat_dispersion_real
_atom_type_scat_dispersion_imag
_atom_type_scat_source
C C 0.0192 0.0096 'International Tables Vol C Tables 4.2.6.8 and 6.1.1.4'
N N 0.0330 0.0189 'International Tables Vol C Tables 4.2.6.8 and 6.1.1.4'
O O 0.0517 0.0336 'International Tables Vol C Tables 4.2.6.8 and 6.1.1.4'
S S 0.3360 0.5651 'International Tables Vol C Tables 4.2.6.8 and 6.1.1.4'
Mn Mn -0.5015 2.8075 'International Tables Vol C Tables 4.2.6.8 and 6.1.1.4'
H H 0.0000 0.0000 'International Tables Vol C Tables 4.2.6.8 and 6.1.1.4'

loop_
_geom_angle_atom_site_label_1
_geom_angle_atom_site_label_2
_geom_angle_atom_site_label_3
_geom_angle
_geom_angle_site_symmetry_1
_geom_angle_site_symmetry_3
_geom_angle_publ_flag
O2 Mn1 O2 180.0 7_566 . ?
O2 Mn1 O3 87.2(2) 7_566 . ?
O2 Mn1 O3 92.8(2) . . ?
O2 Mn1 O3 92.8(2) 7_566 7_566 ?
O2 Mn1 O3 87.2(2) . 7_566 ?
O3 Mn1 O3 180.0 . 7_566 ?
O2 Mn1 O1 76.59(17) 7_566 7_566 ?
O2 Mn1 O1 103.41(17) . 7_566 ?
O3 Mn1 O1 86.4(2) . 7_566 ?
O3 Mn1 O1 93.6(2) 7_566 7_566 ?
O2 Mn1 O1 103.41(17) 7_566 . ?
O2 Mn1 O1 76.59(17) . . ?
O3 Mn1 O1 93.6(2) . . ?
O3 Mn1 O1 86.4(2) 7_566 . ?
O1 Mn1 O1 180.0 7_566 . ?
C7 O1 Mn1 111.0(4) . . ?
C7 N1 C4 127.3(6) . . ?
C7 N1 H1 120(4) . . ?
C4 N1 H1 112(4) . . ?
C2 C1 C6 120.3(6) . . ?
C2 C1 S1 126.9(8) . . ?
C6 C1 S1 112.7(8) . . ?
C8 O2 Mn1 117.5(4) . . ?
C1 C2 C3 120.2(7) . . ?
C1 C2 H2 119.9 . . ?
C3 C2 H2 119.9 . . ?
Mn1 O3 H3A 123(4) . . ?
Mn1 O3 H3B 123(4) . . ?
H3A O3 H3B 97(5) . . ?
C2 C3 C4 119.0(6) . . ?
C2 C3 H3 120.5 . . ?
C4 C3 H3 120.5 . . ?
C5 C4 C3 120.8(6) . . ?
C5 C4 N1 123.0(6) . . ?
C3 C4 N1 116.2(6) . . ?
C6 C5 C4 119.8(7) . . ?
C6 C5 H5 120.1 . . ?
C4 C5 H5 120.1 . . ?
C5 C6 C1 119.8(7) . . ?
C5 C6 H6 120.1 . . ?
C1 C6 H6 120.1 . . ?
O1 C7 N1 125.7(6) . . ?
O1 C7 C8 120.6(5) . . ?
N1 C7 C8 113.7(5) . . ?
O4 C8 O2 127.9(6) . . ?
O4 C8 C7 119.4(5) . . ?
O2 C8 C7 112.7(5) . . ?
O5 S1 O6 117.9(6) . . ?
O5 S1 C1 113.9(10) . . ?
O6 S1 C1 109.3(15) . . ?
H7AA O7A H7AB 104.5 . . ?
H7BA O7B H7BB 104.5 . . ?

loop_
_geom_bond_atom_site_label_1
_geom_bond_atom_site_label_2
_geom_bond_distance
_geom_bond_site_symmetry_2
_geom_bond_publ_flag
Mn1 O2 2.126(5) 7_566 ?
Mn1 O2 2.126(5) . ?
Mn1 O3 2.173(6) . ?
Mn1 O3 2.173(6) 7_566 ?
Mn1 O1 2.202(4) 7_566 ?
Mn1 O1 2.202(4) . ?
O1 C7 1.243(8) . ?
N1 C7 1.338(8) . ?
N1 C4 1.422(8) . ?
N1 H1 0.90(3) . ?
C1 C2 1.377(11) . ?
C1 C6 1.397(12) . ?
C1 S1 1.72(2) . ?
O2 C8 1.273(8) . ?
C2 C3 1.392(9) . ?
C2 H2 0.9500 . ?
O3 H3A 0.86(2) . ?
O3 H3B 0.88(2) . ?
C3 C4 1.393(9) . ?
C3 H3 0.9500 . ?
O4 C8 1.216(8) . ?
C4 C5 1.386(10) . ?
C5 C6 1.379(10) . ?
C5 H5 0.9500 . ?
C6 H6 0.9500 . ?
C7 C8 1.554(9) . ?
S1 O5 1.437(15) . ?
S1 O6 1.450(15) . ?
O7A H7AA 0.8499 . ?
O7A H7AB 0.8501 . ?
O7B H7BA 0.8500 . ?
O7B H7BB 0.8499 . ?

loop_
_geom_torsion_atom_site_label_1
_geom_torsion_atom_site_label_2
_geom_torsion_atom_site_label_3
_geom_torsion_atom_site_label_4
_geom_torsion
_geom_torsion_site_symmetry_1
_geom_torsion_site_symmetry_2
_geom_torsion_site_symmetry_3
_geom_torsion_site_symmetry_4
_geom_torsion_publ_flag
C6 C1 C2 C3 -2.9(10) . . . . ?
S1 C1 C2 C3 173.3(8) . . . . ?
C1 C2 C3 C4 2.8(9) . . . . ?
C2 C3 C4 C5 -0.6(10) . . . . ?
C2 C3 C4 N1 -178.0(5) . . . . ?
C7 N1 C4 C5 14.7(10) . . . . ?
C7 N1 C4 C3 -168.0(6) . . . . ?
C3 C4 C5 C6 -1.5(11) . . . . ?
N1 C4 C5 C6 175.7(6) . . . . ?
C4 C5 C6 C1 1.5(11) . . . . ?
C2 C1 C6 C5 0.7(11) . . . . ?
S1 C1 C6 C5 -175.9(8) . . . . ?
Mn1 O1 C7 N1 166.9(5) . . . . ?
Mn1 O1 C7 C8 -13.3(7) . . . . ?
C4 N1 C7 O1 1.6(10) . . . . ?
C4 N1 C7 C8 -178.3(5) . . . . ?
Mn1 O2 C8 O4 -177.2(5) . . . . ?
Mn1 O2 C8 C7 4.3(7) . . . . ?
O1 C7 C8 O4 -171.8(6) . . . . ?
N1 C7 C8 O4 8.1(8) . . . . ?
O1 C7 C8 O2 6.8(9) . . . . ?
N1 C7 C8 O2 -173.3(5) . . . . ?
C2 C1 S1 O5 172.0(9) . . . . ?
C6 C1 S1 O5 -11.6(14) . . . . ?
C2 C1 S1 O6 37.7(12) . . . . ?
C6 C1 S1 O6 -145.9(9) . . . . ?
